data_7022220
loop_
_publ_author_name
'Jim\'enez-Pulido, Sonia B'
'Hueso-Ure\~na, Francisco'
'Fern\'andez-Liencres, M Paz'
'Fern\'andez-G\'omez, Manuel'
'Moreno-Carretero, Miguel N'

_publ_section_title
;
 Heteropolyhedral silver compounds containing the polydentate ligand
 N,N,O-E-[6-(hydroxyimino)ethyl]-1,3,7-trimethyllumazine. Preparation,
 spectral and XRD structural study and AIM calculations.
;
_journal_issue 2
_journal_name_full 'Dalton transactions (Cambridge, England : 2003)'
_journal_page_first 530
_journal_page_last 541
_journal_paper_doi 10.1039/c2dt32044d
_journal_volume 42
_journal_year 2013
_chemical_compound_source 'synthesis as described'
_chemical_formula_moiety 'C11 H13 N5 O3'
_chemical_formula_sum 'C11 H13 N5 O3'
_chemical_formula_weight 263.26
_chemical_name_systematic
;
?
;
_space_group_IT_number 2
_symmetry_cell_setting triclinic
_symmetry_Int_Tables_number 2
_symmetry_space_group_name_Hall '-P 1'
_symmetry_space_group_name_H-M 'P -1'
_atom_sites_solution_hydrogens geom
_atom_sites_solution_primary direct
_atom_sites_solution_secondary difmap
_audit_conform_dict_location ftp://ftp.iucr.org/pub/cif_core.dic
_audit_conform_dict_name cif_core.dic
_audit_conform_dict_version 2.3
_audit_creation_date 2009-06-10T12:17:42-00:00
_audit_creation_method 'WinGX routine CIF_UPDATE'
_cell_angle_alpha 94.10(2)
_cell_angle_beta 106.43(3)
_cell_angle_gamma 110.59(2)
_cell_formula_units_Z 2
_cell_length_a 8.140(3)
_cell_length_b 8.3040(15)
_cell_length_c 9.365(5)
_cell_measurement_reflns_used 21
_cell_measurement_temperature 293(2)
_cell_measurement_theta_max 19
_cell_measurement_theta_min 4
_cell_measurement_wavelength 0.71073
_cell_volume 558.0(4)
_computing_cell_refinement 'Dirax/lsq (Duisenberg & Schreurs, 1989-2000)'
_computing_data_collection 'Collect (Bruker AXS BV, 1997-2004)'
_computing_data_reduction 'EvalCCD (Duisenberg & Schreurs 1990-2000)'
_computing_molecular_graphics 'Ortep-3 for Windows (Farrugia, 1997)'
_computing_publication_material 'WinGX publication routines (Farrugia, 1999)'
_computing_structure_refinement 'SHELXL-97 (Sheldrick, 1997)'
_computing_structure_solution 'SHELXS-86 (Sheldrick, 1986)'
_diffrn_ambient_temperature 77(2)
_diffrn_detector 'CCD plate'
_diffrn_detector_area_resol_mean 9
_diffrn_measured_fraction_theta_full 0.994
_diffrn_measured_fraction_theta_max 0.994
_diffrn_measurement_device '95mm CCD camera on \k-goniostat'
_diffrn_measurement_device_type KappaCCD
_diffrn_measurement_method 'CCD rotation images, thick slices'
_diffrn_orient_matrix_type X=UH
_diffrn_orient_matrix_UB_11 0.01
_diffrn_orient_matrix_UB_12 0
_diffrn_orient_matrix_UB_13 0
_diffrn_orient_matrix_UB_21 0
_diffrn_orient_matrix_UB_22 0.01
_diffrn_orient_matrix_UB_23 0
_diffrn_orient_matrix_UB_31 0
_diffrn_orient_matrix_UB_32 0
_diffrn_orient_matrix_UB_33 0.01
_diffrn_radiation_monochromator graphite
_diffrn_radiation_probe x-ray
_diffrn_radiation_type MoK\a
_diffrn_radiation_wavelength 0.71073
_diffrn_reflns_av_R_equivalents 0.0911
_diffrn_reflns_av_unetI/netI 0.0862
_diffrn_reflns_limit_h_max 10
_diffrn_reflns_limit_h_min -10
_diffrn_reflns_limit_k_max 10
_diffrn_reflns_limit_k_min -10
_diffrn_reflns_limit_l_max 12
_diffrn_reflns_limit_l_min -12
_diffrn_reflns_number 14733
_diffrn_reflns_theta_full 27.5
_diffrn_reflns_theta_max 27.5
_diffrn_reflns_theta_min 5.15
_diffrn_source 'Enraf Nonius FR590'
_exptl_absorpt_coefficient_mu 0.118
_exptl_absorpt_correction_T_max 0.9883
_exptl_absorpt_correction_T_min 0.9443
_exptl_absorpt_correction_type multi-scan
_exptl_absorpt_process_details '(SADABS 2.10, 2003)'
_exptl_crystal_colour yellow
_exptl_crystal_density_diffrn 1.567
_exptl_crystal_density_method 'not measured'
_exptl_crystal_description prism
_exptl_crystal_F_000 276
_exptl_crystal_size_max 0.49
_exptl_crystal_size_mid 0.2
_exptl_crystal_size_min 0.1
_refine_diff_density_max 0.702
_refine_diff_density_min -0.377
_refine_diff_density_rms 0.101
_refine_ls_extinction_method none
_refine_ls_goodness_of_fit_ref 1.001
_refine_ls_hydrogen_treatment mixed
_refine_ls_matrix_type full
_refine_ls_number_parameters 180
_refine_ls_number_reflns 2554
_refine_ls_number_restraints 0
_refine_ls_restrained_S_all 1.001
_refine_ls_R_factor_all 0.175
_refine_ls_R_factor_gt 0.0766
_refine_ls_shift/su_max 0
_refine_ls_shift/su_mean 0
_refine_ls_structure_factor_coef Fsqd
_refine_ls_weighting_details 'calc w=1/[\s^2^(Fo^2^)+(0.1394P)^2^+0.0000P] where P=(Fo^2^+2Fc^2^)/3'
_refine_ls_weighting_scheme calc
_refine_ls_wR_factor_gt 0.183
_refine_ls_wR_factor_ref 0.2482
_reflns_number_gt 1200
_reflns_number_total 2554
_reflns_threshold_expression >2sigma(I)
_cod_data_source_file c2dt32044d.txt
_cod_data_source_block DLMAceMOx
_cod_database_code 7022220

loop_
_symmetry_equiv_pos_as_xyz
'x, y, z'
'-x, -y, -z'

loop_
_atom_site_label
_atom_site_type_symbol
_atom_site_fract_x
_atom_site_fract_y
_atom_site_fract_z
_atom_site_U_iso_or_equiv
_atom_site_adp_type
_atom_site_occupancy
_atom_site_symmetry_multiplicity
_atom_site_calc_flag
_atom_site_refinement_flags
O2 O 0.4238(3) 0.0571(3) 0.8424(3) 0.0282(6) Uani 1 1 d .
N1 N 0.3456(4) -0.1425(3) 0.6329(3) 0.0225(7) Uani 1 1 d .
N5 N 0.6411(4) -0.2712(3) 0.4658(3) 0.0226(7) Uani 1 1 d .
C4A C 0.5870(5) -0.1940(4) 0.5631(4) 0.0227(8) Uani 1 1 d .
N8 N 0.2681(4) -0.3387(3) 0.4138(3) 0.0245(7) Uani 1 1 d .
O4 O 0.8906(3) -0.0455(3) 0.7344(3) 0.0330(7) Uani 1 1 d .
N3 N 0.6583(4) 0.0065(3) 0.7878(3) 0.0247(7) Uani 1 1 d .
C4 C 0.7264(5) -0.0757(4) 0.6988(4) 0.0228(8) Uani 1 1 d .
O61 O 0.5839(4) -0.6600(4) 0.0769(3) 0.0355(7) Uani 1 1 d .
C8A C 0.4007(5) -0.2267(4) 0.5359(4) 0.0222(8) Uani 1 1 d .
C6 C 0.5134(5) -0.3821(4) 0.3441(4) 0.0231(8) Uani 1 1 d .
C2 C 0.4735(5) -0.0216(4) 0.7602(4) 0.0230(8) Uani 1 1 d .
C7 C 0.3231(5) -0.4185(4) 0.3178(4) 0.0242(8) Uani 1 1 d .
N61 N 0.4887(4) -0.6081(4) 0.1631(3) 0.0292(8) Uani 1 1 d .
C61 C 0.5894(5) -0.4554(4) 0.2422(4) 0.0244(8) Uani 1 1 d .
C3 C 0.7947(5) 0.1265(5) 0.9263(4) 0.0314(9) Uani 1 1 d .
H3A H 0.8311 0.0604 1.0003 0.047 Uiso 1 1 calc R
H3B H 0.7408 0.1979 0.9655 0.047 Uiso 1 1 calc R
H3C H 0.9018 0.2 0.9042 0.047 Uiso 1 1 calc R
C71 C 0.1696(5) -0.5428(5) 0.1832(4) 0.0318(9) Uani 1 1 d .
H71A H 0.1535 -0.6609 0.194 0.048 Uiso 1 1 calc R
H71B H 0.2004 -0.5202 0.0929 0.048 Uiso 1 1 calc R
H71C H 0.0564 -0.5271 0.176 0.048 Uiso 1 1 calc R
C1 C 0.1488(5) -0.1795(5) 0.6044(4) 0.0327(9) Uani 1 1 d .
H1A H 0.1058 -0.1237 0.5237 0.049 Uiso 1 1 calc R
H1B H 0.1324 -0.1352 0.6946 0.049 Uiso 1 1 calc R
H1C H 0.0789 -0.3037 0.576 0.049 Uiso 1 1 calc R
C62 C 0.7754(5) -0.3476(5) 0.2368(4) 0.0365(10) Uani 1 1 d .
H62A H 0.8627 -0.3971 0.2837 0.055 Uiso 1 1 calc R
H62B H 0.8147 -0.2303 0.2902 0.055 Uiso 1 1 calc R
H62C H 0.7694 -0.3455 0.1331 0.055 Uiso 1 1 calc R
H61 H 0.495(9) -0.777(9) 0.004(8) 0.14(3) Uiso 1 1 d .

loop_
_atom_site_aniso_label
_atom_site_aniso_U_11
_atom_site_aniso_U_22
_atom_site_aniso_U_33
_atom_site_aniso_U_23
_atom_site_aniso_U_13
_atom_site_aniso_U_12
O2 0.0297(15) 0.0309(13) 0.0243(13) -0.0028(10) 0.0091(11) 0.0134(11)
N1 0.0201(16) 0.0283(16) 0.0203(15) 0.0011(12) 0.0073(13) 0.0109(13)
N5 0.0266(17) 0.0209(15) 0.0203(15) 0.0036(12) 0.0090(13) 0.0084(13)
C4A 0.025(2) 0.0246(18) 0.0214(18) 0.0055(14) 0.0114(15) 0.0106(15)
N8 0.0267(17) 0.0237(15) 0.0209(16) 0.0016(12) 0.0065(14) 0.0088(13)
O4 0.0273(16) 0.0383(15) 0.0321(15) 0.0007(11) 0.0109(12) 0.0116(12)
N3 0.0254(17) 0.0251(15) 0.0213(15) 0.0001(12) 0.0074(13) 0.0082(13)
C4 0.024(2) 0.0252(18) 0.0227(19) 0.0028(14) 0.0101(16) 0.0120(16)
O61 0.0417(17) 0.0418(16) 0.0264(14) 0.0003(12) 0.0151(13) 0.0183(14)
C8A 0.027(2) 0.0250(18) 0.0168(17) 0.0069(14) 0.0073(15) 0.0115(15)
C6 0.032(2) 0.0189(17) 0.0196(18) 0.0050(14) 0.0098(16) 0.0092(15)
C2 0.0242(19) 0.0267(18) 0.0235(18) 0.0081(15) 0.0117(16) 0.0125(16)
C7 0.026(2) 0.0231(18) 0.0222(19) 0.0049(14) 0.0073(16) 0.0083(15)
N61 0.043(2) 0.0262(17) 0.0219(16) 0.0012(13) 0.0150(15) 0.0142(15)
C61 0.031(2) 0.0282(19) 0.0182(17) 0.0067(15) 0.0096(16) 0.0144(17)
C3 0.031(2) 0.036(2) 0.024(2) -0.0032(16) 0.0098(17) 0.0100(17)
C71 0.028(2) 0.036(2) 0.025(2) -0.0005(16) 0.0067(17) 0.0093(17)
C1 0.025(2) 0.043(2) 0.033(2) 0.0029(17) 0.0114(17) 0.0163(18)
C62 0.032(2) 0.044(2) 0.030(2) -0.0064(17) 0.0108(18) 0.0130(18)

loop_
_atom_type_symbol
_atom_type_description
_atom_type_scat_dispersion_real
_atom_type_scat_dispersion_imag
_atom_type_scat_source
C C 0.0033 0.0016 'International Tables Vol C Tables 4.2.6.8 and 6.1.1.4'
H H 0 0 'International Tables Vol C Tables 4.2.6.8 and 6.1.1.4'
N N 0.0061 0.0033 'International Tables Vol C Tables 4.2.6.8 and 6.1.1.4'
O O 0.0106 0.006 'International Tables Vol C Tables 4.2.6.8 and 6.1.1.4'

loop_
_exptl_crystal_face_index_h
_exptl_crystal_face_index_k
_exptl_crystal_face_index_l
_exptl_crystal_face_perp_dist
1 0 0 0.08
-1 0 0 0.06
0 1 0 0.2
0 -1 0 0.16
0 0 1 0.05
0 0 -1 0.05

loop_
_geom_angle_atom_site_label_1
_geom_angle_atom_site_label_2
_geom_angle_atom_site_label_3
_geom_angle
C8A N1 C2 121.2(3)
C8A N1 C1 120.6(3)
C2 N1 C1 118.2(3)
C6 N5 C4A 118.6(3)
N5 C4A C8A 121.0(3)
N5 C4A C4 118.8(3)
C8A C4A C4 120.2(3)
C8A N8 C7 117.0(3)
C2 N3 C4 125.7(3)
C2 N3 C3 118.0(3)
C4 N3 C3 116.2(3)
O4 C4 N3 120.9(3)
O4 C4 C4A 124.5(3)
N3 C4 C4A 114.6(3)
N61 O61 H61 109(4)
N8 C8A N1 117.2(3)
N8 C8A C4A 121.8(3)
N1 C8A C4A 121.0(3)
N5 C6 C7 120.5(3)
N5 C6 C61 113.9(3)
C7 C6 C61 125.5(3)
O2 C2 N1 120.7(3)
O2 C2 N3 122.2(3)
N1 C2 N3 117.2(3)
N8 C7 C6 121.1(3)
N8 C7 C71 115.0(3)
C6 C7 C71 123.9(3)
C61 N61 O61 110.0(3)
N61 C61 C6 117.3(3)
N61 C61 C62 124.1(3)
C6 C61 C62 118.6(3)
N3 C3 H3A 109.5
N3 C3 H3B 109.5
H3A C3 H3B 109.5
N3 C3 H3C 109.5
H3A C3 H3C 109.5
H3B C3 H3C 109.5
C7 C71 H71A 109.5
C7 C71 H71B 109.5
H71A C71 H71B 109.5
C7 C71 H71C 109.5
H71A C71 H71C 109.5
H71B C71 H71C 109.5
N1 C1 H1A 109.5
N1 C1 H1B 109.5
H1A C1 H1B 109.5
N1 C1 H1C 109.5
H1A C1 H1C 109.5
H1B C1 H1C 109.5
C61 C62 H62A 109.5
C61 C62 H62B 109.5
H62A C62 H62B 109.5
C61 C62 H62C 109.5
H62A C62 H62C 109.5
H62B C62 H62C 109.5

loop_
_geom_bond_atom_site_label_1
_geom_bond_atom_site_label_2
_geom_bond_distance
O2 C2 1.215(4)
N1 C8A 1.369(4)
N1 C2 1.380(4)
N1 C1 1.460(4)
N5 C6 1.316(4)
N5 C4A 1.333(4)
C4A C8A 1.386(5)
C4A C4 1.446(5)
N8 C8A 1.334(4)
N8 C7 1.341(4)
O4 C4 1.208(4)
N3 C2 1.381(4)
N3 C4 1.383(4)
N3 C3 1.459(4)
O61 N61 1.406(4)
O61 H61 1.03(7)
C6 C7 1.413(5)
C6 C61 1.477(5)
C7 C71 1.494(5)
N61 C61 1.273(4)
C61 C62 1.481(5)
C3 H3A 0.96
C3 H3B 0.96
C3 H3C 0.96
C71 H71A 0.96
C71 H71B 0.96
C71 H71C 0.96
C1 H1A 0.96
C1 H1B 0.96
C1 H1C 0.96
C62 H62A 0.96
C62 H62B 0.96
C62 H62C 0.96

loop_
_geom_torsion_atom_site_label_1
_geom_torsion_atom_site_label_2
_geom_torsion_atom_site_label_3
_geom_torsion_atom_site_label_4
_geom_torsion
C6 N5 C4A C8A -1.2(4)
C6 N5 C4A C4 178.4(3)
C2 N3 C4 O4 -178.2(3)
C3 N3 C4 O4 -1.3(5)
C2 N3 C4 C4A 2.9(5)
C3 N3 C4 C4A 179.8(3)
N5 C4A C4 O4 -2.8(5)
C8A C4A C4 O4 176.8(3)
N5 C4A C4 N3 176.1(3)
C8A C4A C4 N3 -4.3(4)
C7 N8 C8A N1 178.9(3)
C7 N8 C8A C4A -0.2(5)
C2 N1 C8A N8 -178.6(3)
C1 N1 C8A N8 1.7(4)
C2 N1 C8A C4A 0.5(5)
C1 N1 C8A C4A -179.2(3)
N5 C4A C8A N8 1.5(5)
C4 C4A C8A N8 -178.1(3)
N5 C4A C8A N1 -177.5(3)
C4 C4A C8A N1 2.8(5)
C4A N5 C6 C7 -0.2(4)
C4A N5 C6 C61 178.2(3)
C8A N1 C2 O2 177.3(3)
C1 N1 C2 O2 -3.0(4)
C8A N1 C2 N3 -2.0(4)
C1 N1 C2 N3 177.7(3)
C4 N3 C2 O2 -179.1(3)
C3 N3 C2 O2 4.1(5)
C4 N3 C2 N1 0.2(5)
C3 N3 C2 N1 -176.6(3)
C8A N8 C7 C6 -1.2(4)
C8A N8 C7 C71 179.9(3)
N5 C6 C7 N8 1.4(5)
C61 C6 C7 N8 -176.8(3)
N5 C6 C7 C71 -179.8(3)
C61 C6 C7 C71 2.0(5)
O61 N61 C61 C6 -178.0(3)
O61 N61 C61 C62 2.6(5)
N5 C6 C61 N61 150.9(3)
C7 C6 C61 N61 -30.8(5)
N5 C6 C61 C62 -29.7(4)
C7 C6 C61 C62 148.6(3)
